data_4079818
loop_
_publ_author_name
'Anderson, Christopher B.'
'Elliott, Anastasia B. S.'
'McAdam, C. John'
'Gordon, Keith C.'
'Crowley, James D.'

_publ_section_title
;
 fac-Re(CO)3Cl Complexes of [2-(4-R-1H-1,2,3-Triazol-1-yl)methyl]pyridine
 Inverse &#x201C;Click&#x201D; Ligands: A Systematic Synthetic,
 Spectroscopic, and Computational Study
;
_journal_issue 3
_journal_name_full Organometallics
_journal_page_first 788
_journal_paper_doi 10.1021/om300868k
_journal_volume 32
_journal_year 2013
_chemical_formula_moiety 'C18 H14 Cl N4 O3 Re, C H4 O'
_chemical_formula_sum 'C19 H18 Cl N4 O4 Re'
_chemical_formula_weight 588.02
_chemical_name_systematic
; 
 ? 
;
_space_group_IT_number 2
_symmetry_cell_setting triclinic
_symmetry_space_group_name_Hall '-P 1'
_symmetry_space_group_name_H-M 'P -1'
_atom_sites_solution_hydrogens geom
_atom_sites_solution_primary direct
_atom_sites_solution_secondary difmap
_audit_creation_method SHELXL-97
_cell_angle_alpha 76.774(13)
_cell_angle_beta 88.194(12)
_cell_angle_gamma 82.644(12)
_cell_formula_units_Z 2
_cell_length_a 7.449(2)
_cell_length_b 8.1630(19)
_cell_length_c 17.482(4)
_cell_measurement_reflns_used 5718
_cell_measurement_temperature 93(2)
_cell_measurement_theta_max 29.74
_cell_measurement_theta_min 2.58
_cell_volume 1026.3(4)
_computing_cell_refinement 'Bruker SAINT'
_computing_data_collection 'Bruker APEX2'
_computing_data_reduction 'Bruker SAINT'
_computing_molecular_graphics 'Bruker SHELXTL'
_computing_publication_material 'Bruker SHELXTL'
_computing_structure_refinement 'SHELXL-97 (Sheldrick, 2008)'
_computing_structure_solution 'SHELXS-97 (Sheldrick, 2008)'
_diffrn_ambient_temperature 93(2)
_diffrn_measured_fraction_theta_full 0.943
_diffrn_measured_fraction_theta_max 0.943
_diffrn_measurement_device_type 'Bruker APEXII CCD area detector'
_diffrn_measurement_method 'phi and omega scans'
_diffrn_radiation_monochromator graphite
_diffrn_radiation_source 'fine-focus sealed tube'
_diffrn_radiation_type MoK\a
_diffrn_radiation_wavelength 0.71073
_diffrn_reflns_av_R_equivalents 0.0899
_diffrn_reflns_av_sigmaI/netI 0.1167
_diffrn_reflns_limit_h_max 10
_diffrn_reflns_limit_h_min -5
_diffrn_reflns_limit_k_max 11
_diffrn_reflns_limit_k_min -10
_diffrn_reflns_limit_l_max 24
_diffrn_reflns_limit_l_min -24
_diffrn_reflns_number 17048
_diffrn_reflns_theta_full 30.32
_diffrn_reflns_theta_max 30.32
_diffrn_reflns_theta_min 1.20
_diffrn_standards_number 0
_exptl_absorpt_coefficient_mu 6.084
_exptl_absorpt_correction_T_max 0.8386
_exptl_absorpt_correction_T_min 0.1474
_exptl_absorpt_correction_type multi-scan
_exptl_absorpt_process_details 'SADABS (Bruker, 2004)'
_exptl_crystal_colour colourless
_exptl_crystal_density_diffrn 1.903
_exptl_crystal_density_method 'not measured'
_exptl_crystal_description needle
_exptl_crystal_F_000 568
_exptl_crystal_size_max 0.51
_exptl_crystal_size_mid 0.09
_exptl_crystal_size_min 0.03
_refine_diff_density_max 3.252
_refine_diff_density_min -5.578
_refine_diff_density_rms 0.521
_refine_ls_extinction_method none
_refine_ls_goodness_of_fit_ref 1.027
_refine_ls_hydrogen_treatment constr
_refine_ls_matrix_type full
_refine_ls_number_parameters 251
_refine_ls_number_reflns 5829
_refine_ls_number_restraints 36
_refine_ls_restrained_S_all 1.029
_refine_ls_R_factor_all 0.0972
_refine_ls_R_factor_gt 0.0689
_refine_ls_shift/su_max 0.000
_refine_ls_shift/su_mean 0.000
_refine_ls_structure_factor_coef Fsqd
_refine_ls_weighting_details 'calc w=1/[\s^2^(Fo^2^)+(0.1362P)^2^+0.0000P] where P=(Fo^2^+2Fc^2^)/3'
_refine_ls_weighting_scheme calc
_refine_ls_wR_factor_gt 0.1816
_refine_ls_wR_factor_ref 0.2126
_reflns_number_gt 4533
_reflns_number_total 5829
_reflns_threshold_expression >2sigma(I)
_cod_data_source_file om300868k_si_002.cif
_cod_data_source_block jdc533b
_cod_depositor_comments
;
The following automatic conversions were performed:

'_symmetry_cell_setting' value 'Triclinic' changed to 'triclinic'
according to /home/saulius/struct/CIF-dictionaries/cif_core.dic
dictionary named 'cif_core.dic' version 2.4.2 from 2011-04-26.

Automatic conversion script
Id: cif_fix_values 1891 2012-01-12 08:04:46Z andrius 
;
_cod_original_cell_volume 1026.2(4)
_cod_original_sg_symbol_H-M 'P-1   '
_cod_database_code 4079818

loop_
_symmetry_equiv_pos_as_xyz
'x, y, z'
'-x, -y, -z'

loop_
_atom_site_label
_atom_site_type_symbol
_atom_site_fract_x
_atom_site_fract_y
_atom_site_fract_z
_atom_site_U_iso_or_equiv
_atom_site_adp_type
_atom_site_occupancy
_atom_site_symmetry_multiplicity
_atom_site_calc_flag
_atom_site_refinement_flags
Cl1 Cl 0.4661(3) 0.0903(3) 0.37926(16) 0.0209(5) Uani 1 1 d .
Re1 Re 0.28775(4) 0.37151(4) 0.33051(2) 0.01506(16) Uani 1 1 d .
C1 C 0.1926(14) 0.2441(13) 0.5064(6) 0.019(2) Uani 1 1 d .
H1 H 0.3178 0.2524 0.5107 0.023 Uiso 1 1 calc R
C2 C 0.0923(14) 0.1881(13) 0.5746(6) 0.021(2) Uani 1 1 d .
H2 H 0.1471 0.1672 0.6248 0.025 Uiso 1 1 calc R
C3 C -0.0858(14) 0.1635(13) 0.5685(6) 0.021(2) Uani 1 1 d .
H3 H -0.1543 0.1234 0.6142 0.025 Uiso 1 1 calc R
C4 C -0.1639(15) 0.1984(13) 0.4943(7) 0.023(2) Uani 1 1 d .
H4 H -0.2859 0.1811 0.4884 0.028 Uiso 1 1 calc R
C5 C -0.0603(12) 0.2588(12) 0.4295(6) 0.0149(18) Uani 1 1 d .
C6 C -0.1494(13) 0.3090(13) 0.3483(6) 0.019(2) Uani 1 1 d .
H6A H -0.2754 0.2811 0.3538 0.023 Uiso 1 1 calc R
H6B H -0.1548 0.4334 0.3288 0.023 Uiso 1 1 calc R
C7 C -0.1222(14) 0.1439(14) 0.2391(6) 0.020(2) Uani 1 1 d .
H7 H -0.2428 0.1189 0.2368 0.024 Uiso 1 1 calc R
C8 C 0.0187(13) 0.1050(12) 0.1925(6) 0.0169(19) Uani 1 1 d .
C9 C 0.0235(15) 0.0232(13) 0.1230(6) 0.022(2) Uani 1 1 d .
H9A H -0.0725 -0.0522 0.1288 0.027 Uiso 1 1 calc R
H9B H 0.1418 -0.0464 0.1210 0.027 Uiso 1 1 calc R
C10 C -0.0054(13) 0.1592(10) 0.0475(4) 0.036(2) Uani 1 1 d GU
C11 C -0.1825(12) 0.2247(12) 0.0254(5) 0.048(3) Uani 1 1 d GU
H11 H -0.2806 0.1808 0.0560 0.058 Uiso 1 1 calc R
C12 C -0.2161(14) 0.3545(12) -0.0413(6) 0.068(4) Uani 1 1 d GU
H12 H -0.3372 0.3993 -0.0564 0.081 Uiso 1 1 calc R
C13 C -0.0727(19) 0.4187(11) -0.0861(5) 0.070(4) Uani 1 1 d GU
H13 H -0.0957 0.5074 -0.1317 0.084 Uiso 1 1 calc R
C14 C 0.1045(16) 0.3532(12) -0.0641(5) 0.065(3) Uani 1 1 d GU
H14 H 0.2025 0.3971 -0.0946 0.078 Uiso 1 1 calc R
C15 C 0.1381(11) 0.2234(12) 0.0027(6) 0.048(3) Uani 1 1 d GU
H15 H 0.2592 0.1786 0.0178 0.058 Uiso 1 1 calc R
C16 C 0.1399(14) 0.5834(13) 0.2905(6) 0.019(2) Uani 1 1 d .
C17 C 0.4275(16) 0.4994(14) 0.3828(6) 0.022(2) Uani 1 1 d .
C18 C 0.4436(14) 0.4218(14) 0.2395(7) 0.023(2) Uani 1 1 d .
N1 N 0.1132(12) 0.2869(11) 0.4336(5) 0.0186(17) Uani 1 1 d .
N2 N -0.0563(11) 0.2261(10) 0.2898(6) 0.0187(17) Uani 1 1 d .
N3 N 0.1244(12) 0.2298(11) 0.2740(5) 0.0191(18) Uani 1 1 d .
N4 N 0.1688(11) 0.1582(12) 0.2160(5) 0.0214(18) Uani 1 1 d .
O1 O 0.0530(11) 0.7089(10) 0.2662(5) 0.0255(16) Uani 1 1 d .
O2 O 0.5165(11) 0.5739(10) 0.4098(5) 0.0288(18) Uani 1 1 d .
O3 O 0.5390(11) 0.4476(10) 0.1862(5) 0.0276(17) Uani 1 1 d .
C19 C 0.5380(18) 0.8555(18) 0.2080(12) 0.053(5) Uani 1 1 d .
H19A H 0.6612 0.7979 0.2056 0.063 Uiso 1 1 calc R
H19B H 0.4559 0.8072 0.1789 0.063 Uiso 1 1 calc R
H19C H 0.4986 0.8399 0.2629 0.063 Uiso 1 1 calc R
O19 O 0.5354(11) 1.0308(11) 0.1740(6) 0.035(2) Uani 1 1 d .
H19D H 0.4275 1.0686 0.1865 0.042 Uiso 1 1 d .

loop_
_atom_site_aniso_label
_atom_site_aniso_U_11
_atom_site_aniso_U_22
_atom_site_aniso_U_33
_atom_site_aniso_U_23
_atom_site_aniso_U_13
_atom_site_aniso_U_12
Cl1 0.0178(10) 0.0221(11) 0.0219(13) -0.0014(9) -0.0049(9) -0.0049(8)
Re1 0.0149(2) 0.0173(2) 0.0138(2) -0.00294(15) -0.00343(15) -0.00511(14)
C1 0.021(5) 0.024(5) 0.016(5) -0.010(4) -0.006(4) -0.008(4)
C2 0.025(5) 0.027(5) 0.013(5) -0.006(4) 0.001(4) -0.008(4)
C3 0.023(5) 0.024(5) 0.015(5) -0.001(4) 0.000(4) -0.012(4)
C4 0.024(5) 0.022(5) 0.025(6) -0.004(4) -0.007(4) -0.010(4)
C5 0.014(4) 0.018(4) 0.013(5) -0.005(4) 0.002(3) -0.002(3)
C6 0.014(4) 0.028(5) 0.017(5) -0.005(4) -0.002(4) -0.008(4)
C7 0.020(4) 0.031(5) 0.014(5) -0.010(4) -0.004(4) -0.008(4)
C8 0.022(5) 0.018(4) 0.013(5) -0.006(4) -0.006(4) -0.005(4)
C9 0.032(5) 0.019(5) 0.021(5) -0.012(4) -0.008(4) -0.003(4)
C10 0.070(7) 0.026(5) 0.019(5) -0.010(4) 0.004(5) -0.019(5)
C11 0.085(7) 0.033(5) 0.031(6) -0.016(5) -0.015(6) -0.002(5)
C12 0.118(9) 0.043(6) 0.043(7) -0.016(5) -0.027(6) 0.004(6)
C13 0.129(9) 0.042(6) 0.045(7) -0.021(5) -0.010(7) -0.016(7)
C14 0.119(8) 0.044(6) 0.043(7) -0.020(5) 0.012(6) -0.039(6)
C15 0.088(7) 0.040(5) 0.030(5) -0.022(4) 0.014(5) -0.034(5)
C16 0.021(5) 0.027(5) 0.013(5) -0.011(4) 0.001(4) -0.011(4)
C17 0.033(6) 0.022(5) 0.010(5) 0.005(4) -0.003(4) -0.010(4)
C18 0.020(5) 0.024(5) 0.024(6) -0.001(4) -0.002(4) -0.010(4)
N1 0.022(4) 0.018(4) 0.017(4) -0.002(3) -0.006(3) -0.009(3)
N2 0.015(4) 0.017(4) 0.027(5) -0.007(3) -0.004(3) -0.005(3)
N3 0.024(4) 0.022(4) 0.016(4) -0.007(3) -0.008(3) -0.013(3)
N4 0.018(4) 0.032(5) 0.016(4) -0.007(4) -0.006(3) -0.005(3)
O1 0.029(4) 0.028(4) 0.019(4) -0.006(3) 0.002(3) 0.000(3)
O2 0.033(4) 0.034(4) 0.025(4) -0.012(4) -0.004(3) -0.018(3)
O3 0.031(4) 0.026(4) 0.025(4) -0.004(3) 0.006(3) -0.003(3)
C19 0.025(6) 0.035(7) 0.099(15) -0.018(8) 0.004(7) -0.004(5)
O19 0.025(4) 0.039(5) 0.044(6) -0.010(4) 0.003(4) -0.015(4)

loop_
_atom_type_symbol
_atom_type_description
_atom_type_scat_dispersion_real
_atom_type_scat_dispersion_imag
_atom_type_scat_source
C C 0.0033 0.0016 'International Tables Vol C Tables 4.2.6.8 and 6.1.1.4'
H H 0.0000 0.0000 'International Tables Vol C Tables 4.2.6.8 and 6.1.1.4'
N N 0.0061 0.0033 'International Tables Vol C Tables 4.2.6.8 and 6.1.1.4'
O O 0.0106 0.0060 'International Tables Vol C Tables 4.2.6.8 and 6.1.1.4'
Cl Cl 0.1484 0.1585 'International Tables Vol C Tables 4.2.6.8 and 6.1.1.4'
Re Re -1.0185 7.2310 'International Tables Vol C Tables 4.2.6.8 and 6.1.1.4'

loop_
_geom_angle_atom_site_label_1
_geom_angle_atom_site_label_2
_geom_angle_atom_site_label_3
_geom_angle
C16 Re1 C18 88.8(4)
C16 Re1 C17 86.3(4)
C18 Re1 C17 88.8(5)
C16 Re1 N3 93.0(4)
C18 Re1 N3 92.7(4)
C17 Re1 N3 178.3(4)
C16 Re1 N1 95.7(4)
C18 Re1 N1 174.2(4)
C17 Re1 N1 95.1(4)
N3 Re1 N1 83.5(3)
C16 Re1 Cl1 176.9(3)
C18 Re1 Cl1 91.7(3)
C17 Re1 Cl1 96.8(3)
N3 Re1 Cl1 83.9(2)
N1 Re1 Cl1 83.6(2)
N1 C1 C2 121.2(9)
N1 C1 H1 119.4
C2 C1 H1 119.4
C3 C2 C1 119.8(9)
C3 C2 H2 120.1
C1 C2 H2 120.1
C2 C3 C4 119.0(10)
C2 C3 H3 120.5
C4 C3 H3 120.5
C5 C4 C3 118.7(9)
C5 C4 H4 120.7
C3 C4 H4 120.7
N1 C5 C4 123.8(9)
N1 C5 C6 117.2(8)
C4 C5 C6 118.8(8)
N2 C6 C5 114.3(8)
N2 C6 H6A 108.7
C5 C6 H6A 108.7
N2 C6 H6B 108.7
C5 C6 H6B 108.7
H6A C6 H6B 107.6
C8 C7 N2 106.3(8)
C8 C7 H7 126.8
N2 C7 H7 126.8
N4 C8 C7 108.6(9)
N4 C8 C9 121.4(9)
C7 C8 C9 129.9(8)
C8 C9 C10 109.8(8)
C8 C9 H9A 109.7
C10 C9 H9A 109.7
C8 C9 H9B 109.7
C10 C9 H9B 109.7
H9A C9 H9B 108.2
C11 C10 C15 120.0
C11 C10 C9 117.7(7)
C15 C10 C9 122.2(7)
C10 C11 C12 120.0
C10 C11 H11 120.0
C12 C11 H11 120.0
C13 C12 C11 120.0
C13 C12 H12 120.0
C11 C12 H12 120.0
C14 C13 C12 120.0
C14 C13 H13 120.0
C12 C13 H13 120.0
C13 C14 C15 120.0
C13 C14 H14 120.0
C15 C14 H14 120.0
C14 C15 C10 120.0
C14 C15 H15 120.0
C10 C15 H15 120.0
O1 C16 Re1 179.5(10)
O2 C17 Re1 175.9(11)
O3 C18 Re1 178.2(10)
C5 N1 C1 117.4(9)
C5 N1 Re1 124.8(7)
C1 N1 Re1 117.5(7)
C7 N2 N3 107.2(8)
C7 N2 C6 130.4(8)
N3 N2 C6 122.2(8)
N4 N3 N2 109.4(7)
N4 N3 Re1 128.2(7)
N2 N3 Re1 121.8(7)
N3 N4 C8 108.4(9)
O19 C19 H19A 109.5
O19 C19 H19B 109.5
H19A C19 H19B 109.5
O19 C19 H19C 109.5
H19A C19 H19C 109.5
H19B C19 H19C 109.5
C19 O19 H19D 100.6

loop_
_geom_bond_atom_site_label_1
_geom_bond_atom_site_label_2
_geom_bond_distance
Cl1 Re1 2.481(3)
Re1 C16 1.924(11)
Re1 C18 1.937(12)
Re1 C17 1.946(11)
Re1 N3 2.180(7)
Re1 N1 2.220(9)
C1 N1 1.371(12)
C1 C2 1.404(15)
C1 H1 0.9500
C2 C3 1.378(14)
C2 H2 0.9500
C3 C4 1.391(14)
C3 H3 0.9500
C4 C5 1.382(15)
C4 H4 0.9500
C5 N1 1.348(12)
C5 C6 1.532(13)
C6 N2 1.462(14)
C6 H6A 0.9900
C6 H6B 0.9900
C7 C8 1.358(15)
C7 N2 1.364(12)
C7 H7 0.9500
C8 N4 1.357(12)
C8 C9 1.512(13)
C9 C10 1.519(13)
C9 H9A 0.9900
C9 H9B 0.9900
C10 C11 1.3900
C10 C15 1.3900
C11 C12 1.3900
C11 H11 0.9500
C12 C13 1.3900
C12 H12 0.9500
C13 C14 1.3900
C13 H13 0.9500
C14 C15 1.3900
C14 H14 0.9500
C15 H15 0.9500
C16 O1 1.139(13)
C17 O2 1.135(13)
C18 O3 1.152(14)
N2 N3 1.368(12)
N3 N4 1.296(13)
C19 O19 1.416(17)
C19 H19A 0.9800
C19 H19B 0.9800
C19 H19C 0.9800
O19 H19D 0.8632
